data_4310087
loop_
_publ_author_name
'Chao-Yi Chiang'
'Jonghyuk Lee'
'Christopher Dalrymple'
'Michael C. Sarahan'
'Joseph H. Reibenspies'
'Marcetta Y. Darensbourg'

_publ_section_title
;
Synthesis and Molecular Structures of Mononitrosyl (N2S2)M(NO) Complexes (M
= Fe, Co)
;
_journal_name_full 'Inorganic Chemistry'
_journal_page_first 9007
_journal_page_last 9016
_journal_paper_doi 10.1021/ic051027s
_journal_volume 44
_journal_year 2005
_chemical_formula_sum 'C9 H20 Co N3 O S2'
_chemical_formula_weight 309.33
_chemical_name_systematic
; 
 ? 
;
_space_group_IT_number 14
_symmetry_cell_setting monoclinic
_symmetry_space_group_name_Hall '-P 2ybc'
_symmetry_space_group_name_H-M 'P 1 21/c 1'
_atom_sites_solution_hydrogens geom
_atom_sites_solution_primary direct
_atom_sites_solution_secondary difmap
_audit_creation_method SHELXL-97
_cell_angle_alpha 90.00
_cell_angle_beta 98.676(2)
_cell_angle_gamma 90.00
_cell_formula_units_Z 4
_cell_length_a 8.2608(13)
_cell_length_b 12.7516(19)
_cell_length_c 12.5833(19)
_cell_measurement_reflns_used 6617
_cell_measurement_temperature 110(2)
_cell_measurement_theta_max 28.12
_cell_measurement_theta_min 2.29
_cell_volume 1310.3(3)
_computing_cell_refinement 'Bruker SMART'
_computing_data_collection 'Bruker SMART'
_computing_data_reduction 'Bruker SAINT'
_computing_molecular_graphics 'Bruker SHELXTL'
_computing_publication_material 'Bruker SHELXTL'
_computing_structure_refinement 'SHELXL-97 (Sheldrick, 1997)'
_computing_structure_solution 'SHELXS-97 (Sheldrick, 1990)'
_diffrn_ambient_temperature 110(2)
_diffrn_measured_fraction_theta_full 0.980
_diffrn_measured_fraction_theta_max 0.980
_diffrn_measurement_device_type 'CCD area detector'
_diffrn_measurement_method 'phi and omega scans'
_diffrn_radiation_monochromator graphite
_diffrn_radiation_source 'fine-focus sealed tube'
_diffrn_radiation_type MoK\a
_diffrn_radiation_wavelength 0.71073
_diffrn_reflns_av_R_equivalents 0.0238
_diffrn_reflns_av_sigmaI/netI 0.0185
_diffrn_reflns_limit_h_max 9
_diffrn_reflns_limit_h_min -9
_diffrn_reflns_limit_k_max 15
_diffrn_reflns_limit_k_min -14
_diffrn_reflns_limit_l_max 14
_diffrn_reflns_limit_l_min -14
_diffrn_reflns_number 9943
_diffrn_reflns_theta_full 25.00
_diffrn_reflns_theta_max 25.00
_diffrn_reflns_theta_min 2.29
_exptl_absorpt_coefficient_mu 1.612
_exptl_absorpt_correction_T_max 0.8554
_exptl_absorpt_correction_T_min 0.6434
_exptl_absorpt_correction_type multi-scan
_exptl_absorpt_process_details sadabs
_exptl_crystal_colour purple
_exptl_crystal_density_diffrn 1.568
_exptl_crystal_density_meas 0
_exptl_crystal_density_method 'not measured'
_exptl_crystal_description needle
_exptl_crystal_F_000 648
_exptl_crystal_size_max 0.30
_exptl_crystal_size_mid 0.10
_exptl_crystal_size_min 0.10
_refine_diff_density_max 0.394
_refine_diff_density_min -0.185
_refine_diff_density_rms 0.052
_refine_ls_extinction_method none
_refine_ls_goodness_of_fit_ref 1.063
_refine_ls_hydrogen_treatment riding
_refine_ls_matrix_type full
_refine_ls_number_parameters 157
_refine_ls_number_reflns 2262
_refine_ls_number_restraints 0
_refine_ls_restrained_S_all 1.063
_refine_ls_R_factor_all 0.0231
_refine_ls_R_factor_gt 0.0220
_refine_ls_shift/su_max 0.007
_refine_ls_shift/su_mean 0.001
_refine_ls_structure_factor_coef Fsqd
_refine_ls_weighting_details 'calc w=1/[\s^2^(Fo^2^)+(0.0278P)^2^+0.5672P] where P=(Fo^2^+2Fc^2^)/3'
_refine_ls_weighting_scheme calc
_refine_ls_wR_factor_gt 0.0528
_refine_ls_wR_factor_ref 0.0535
_reflns_number_gt 2157
_reflns_number_total 2262
_reflns_threshold_expression >2sigma(I)
_cod_data_source_file ic051027ssi20050622_045809_4.cif
_cod_data_source_block 433a
_cod_depositor_comments
;
The following automatic conversions were performed:
'_symmetry_cell_setting' value 'Monoclinic' changed to 'monoclinic'
according to '/home/saulius/struct/CIF-dictionaries/cif_core.dic'
dictionary named 'cif_core.dic' version 2.4.1 from 2010-06-29.

Automatic conversion script
Id: cif_fix_enum 1527 2010-12-29 10:47:43Z saulius 
;
_cod_database_code 4310087

loop_
_symmetry_equiv_pos_as_xyz
'x, y, z'
'-x, y+1/2, -z+1/2'
'-x, -y, -z'
'x, -y-1/2, z-1/2'

loop_
_atom_site_label
_atom_site_type_symbol
_atom_site_fract_x
_atom_site_fract_y
_atom_site_fract_z
_atom_site_U_iso_or_equiv
_atom_site_adp_type
_atom_site_occupancy
_atom_site_symmetry_multiplicity
_atom_site_calc_flag
_atom_site_refinement_flags
_atom_site_disorder_assembly
_atom_site_disorder_group
Co1 Co 0.22509(2) 0.189531(16) 0.168179(16) 0.01355(8) Uani 1 1 d . A .
S1 S 0.05516(5) 0.06149(3) 0.19684(4) 0.02567(12) Uani 1 1 d . . .
S2 S 0.39293(5) 0.12216(4) 0.30464(3) 0.02472(12) Uani 1 1 d . . .
O1B O 0.404(5) 0.075(3) 0.0549(9) 0.031(5) Uani 0.34(7) 1 d P A -1
O1A O 0.4421(15) 0.111(2) 0.0524(5) 0.032(3) Uani 0.66(7) 1 d P A -2
N1 N 0.02812(16) 0.25584(10) 0.07159(11) 0.0169(3) Uani 1 1 d . . .
N2 N 0.35878(16) 0.32340(10) 0.19039(11) 0.0172(3) Uani 1 1 d . . .
N3 N 0.31425(17) 0.14467(11) 0.05603(11) 0.0207(3) Uani 1 1 d . . .
C1 C -0.1139(2) 0.08690(14) 0.08809(16) 0.0278(4) Uani 1 1 d . . .
H1A H -0.1453 0.0210 0.0487 0.033 Uiso 1 1 calc R . .
H1B H -0.2102 0.1128 0.1185 0.033 Uiso 1 1 calc R . .
C2 C -0.0627(2) 0.16735(14) 0.01202(15) 0.0237(4) Uani 1 1 d . . .
H2A H 0.0079 0.1336 -0.0350 0.028 Uiso 1 1 calc R . .
H2B H -0.1611 0.1950 -0.0342 0.028 Uiso 1 1 calc R . .
C3 C 0.0756(2) 0.32974(13) -0.00977(14) 0.0206(4) Uani 1 1 d . . .
H3A H -0.0251 0.3588 -0.0521 0.025 Uiso 1 1 calc R . .
H3B H 0.1345 0.2901 -0.0598 0.025 Uiso 1 1 calc R . .
C4 C 0.1831(2) 0.41999(13) 0.03728(14) 0.0231(4) Uani 1 1 d . . .
H4A H 0.1273 0.4567 0.0909 0.028 Uiso 1 1 calc R . .
H4B H 0.1943 0.4705 -0.0209 0.028 Uiso 1 1 calc R . .
C5 C 0.3532(2) 0.38802(13) 0.09082(14) 0.0212(4) Uani 1 1 d . . .
H5A H 0.4064 0.3480 0.0382 0.025 Uiso 1 1 calc R . .
H5B H 0.4185 0.4524 0.1090 0.025 Uiso 1 1 calc R . .
C6 C -0.0840(2) 0.30872(13) 0.13631(15) 0.0231(4) Uani 1 1 d . . .
H6A H -0.0322 0.3729 0.1681 0.035 Uiso 1 1 calc R . .
H6B H -0.1073 0.2616 0.1936 0.035 Uiso 1 1 calc R . .
H6C H -0.1864 0.3266 0.0899 0.035 Uiso 1 1 calc R . .
C7 C 0.3070(2) 0.38813(14) 0.27806(14) 0.0232(4) Uani 1 1 d . . .
H7A H 0.3822 0.4475 0.2938 0.035 Uiso 1 1 calc R . .
H7B H 0.3092 0.3451 0.3428 0.035 Uiso 1 1 calc R . .
H7C H 0.1957 0.4144 0.2553 0.035 Uiso 1 1 calc R . .
C8 C 0.5339(2) 0.29288(14) 0.22406(15) 0.0241(4) Uani 1 1 d . . .
H8A H 0.6007 0.3568 0.2413 0.029 Uiso 1 1 calc R . .
H8B H 0.5747 0.2567 0.1638 0.029 Uiso 1 1 calc R . .
C9 C 0.5535(2) 0.22152(16) 0.32106(15) 0.0289(4) Uani 1 1 d . . .
H9A H 0.5469 0.2632 0.3866 0.035 Uiso 1 1 calc R . .
H9B H 0.6622 0.1872 0.3294 0.035 Uiso 1 1 calc R . .

loop_
_atom_site_aniso_label
_atom_site_aniso_U_11
_atom_site_aniso_U_22
_atom_site_aniso_U_33
_atom_site_aniso_U_23
_atom_site_aniso_U_13
_atom_site_aniso_U_12
Co1 0.01372(13) 0.01269(13) 0.01415(13) 0.00048(8) 0.00181(9) 0.00127(7)
S1 0.0281(2) 0.0196(2) 0.0285(3) 0.00617(17) 0.00136(18) -0.00713(17)
S2 0.0234(2) 0.0302(2) 0.0193(2) 0.00609(18) -0.00079(17) 0.00697(17)
O1B 0.034(8) 0.032(8) 0.028(3) -0.005(3) 0.003(3) 0.018(7)
O1A 0.023(2) 0.050(7) 0.0230(14) -0.009(2) 0.0041(13) 0.012(3)
N1 0.0157(6) 0.0147(7) 0.0198(7) -0.0003(5) 0.0012(5) 0.0014(5)
N2 0.0151(7) 0.0185(7) 0.0179(7) -0.0030(5) 0.0025(5) -0.0001(5)
N3 0.0255(8) 0.0203(8) 0.0164(7) -0.0008(6) 0.0039(6) 0.0047(6)
C1 0.0198(8) 0.0224(9) 0.0395(11) -0.0012(8) -0.0011(8) -0.0058(7)
C2 0.0196(8) 0.0216(9) 0.0272(10) -0.0020(7) -0.0054(7) 0.0000(7)
C3 0.0239(8) 0.0185(8) 0.0188(9) 0.0049(7) 0.0008(7) 0.0040(7)
C4 0.0291(9) 0.0162(8) 0.0250(9) 0.0039(7) 0.0074(7) 0.0011(7)
C5 0.0228(8) 0.0182(8) 0.0240(9) -0.0021(7) 0.0083(7) -0.0052(7)
C6 0.0171(8) 0.0221(9) 0.0313(10) -0.0002(7) 0.0074(7) 0.0036(6)
C7 0.0232(8) 0.0242(9) 0.0228(9) -0.0080(7) 0.0056(7) 0.0002(7)
C8 0.0134(8) 0.0301(10) 0.0284(10) -0.0076(8) 0.0021(7) -0.0023(7)
C9 0.0190(9) 0.0405(11) 0.0248(10) -0.0059(8) -0.0045(7) 0.0042(8)

loop_
_atom_type_symbol
_atom_type_description
_atom_type_scat_dispersion_real
_atom_type_scat_dispersion_imag
_atom_type_scat_source
C C 0.0033 0.0016 'International Tables Vol C Tables 4.2.6.8 and 6.1.1.4'
H H 0.0000 0.0000 'International Tables Vol C Tables 4.2.6.8 and 6.1.1.4'
N N 0.0061 0.0033 'International Tables Vol C Tables 4.2.6.8 and 6.1.1.4'
O O 0.0106 0.0060 'International Tables Vol C Tables 4.2.6.8 and 6.1.1.4'
S S 0.1246 0.1234 'International Tables Vol C Tables 4.2.6.8 and 6.1.1.4'
Co Co 0.3494 0.9721 'International Tables Vol C Tables 4.2.6.8 and 6.1.1.4'

loop_
_geom_angle_atom_site_label_1
_geom_angle_atom_site_label_2
_geom_angle_atom_site_label_3
_geom_angle
_geom_angle_site_symmetry_1
_geom_angle_site_symmetry_3
_geom_angle_publ_flag
N3 Co1 N2 95.61(6) . . ?
N3 Co1 N1 92.78(6) . . ?
N2 Co1 N1 95.80(5) . . ?
N3 Co1 S2 101.81(5) . . ?
N2 Co1 S2 87.44(4) . . ?
N1 Co1 S2 164.69(4) . . ?
N3 Co1 S1 103.88(5) . . ?
N2 Co1 S1 160.30(4) . . ?
N1 Co1 S1 86.28(4) . . ?
S2 Co1 S1 85.75(2) . . ?
C1 S1 Co1 100.27(6) . . ?
C9 S2 Co1 100.27(6) . . ?
C6 N1 C3 109.95(12) . . ?
C6 N1 C2 108.11(13) . . ?
C3 N1 C2 107.35(13) . . ?
C6 N1 Co1 111.44(10) . . ?
C3 N1 Co1 113.53(10) . . ?
C2 N1 Co1 106.18(10) . . ?
C7 N2 C5 109.81(13) . . ?
C7 N2 C8 107.90(13) . . ?
C5 N2 C8 106.69(13) . . ?
C7 N2 Co1 110.90(10) . . ?
C5 N2 Co1 113.64(10) . . ?
C8 N2 Co1 107.64(10) . . ?
O1A N3 O1B 28.1(13) . . ?
O1A N3 Co1 130.1(3) . . ?
O1B N3 Co1 126.7(10) . . ?
C2 C1 S1 109.87(12) . . ?
N1 C2 C1 111.33(14) . . ?
N1 C3 C4 114.29(14) . . ?
C3 C4 C5 114.63(14) . . ?
N2 C5 C4 115.42(13) . . ?
N2 C8 C9 111.50(14) . . ?
C8 C9 S2 109.84(12) . . ?

loop_
_geom_bond_atom_site_label_1
_geom_bond_atom_site_label_2
_geom_bond_distance
_geom_bond_site_symmetry_2
_geom_bond_publ_flag
Co1 N3 1.7818(14) . ?
Co1 N2 2.0294(14) . ?
Co1 N1 2.0598(13) . ?
Co1 S2 2.2115(5) . ?
Co1 S1 2.2180(5) . ?
S1 C1 1.8307(19) . ?
S2 C9 1.823(2) . ?
O1B N3 1.164(10) . ?
O1A N3 1.148(5) . ?
N1 C6 1.484(2) . ?
N1 C3 1.487(2) . ?
N1 C2 1.493(2) . ?
N2 C7 1.491(2) . ?
N2 C5 1.494(2) . ?
N2 C8 1.496(2) . ?
C1 C2 1.506(2) . ?
C3 C4 1.518(2) . ?
C4 C5 1.519(2) . ?
C8 C9 1.511(3) . ?

loop_
_geom_torsion_atom_site_label_1
_geom_torsion_atom_site_label_2
_geom_torsion_atom_site_label_3
_geom_torsion_atom_site_label_4
_geom_torsion
_geom_torsion_site_symmetry_1
_geom_torsion_site_symmetry_2
_geom_torsion_site_symmetry_3
_geom_torsion_site_symmetry_4
_geom_torsion_publ_flag
N3 Co1 S1 C1 -76.80(8) . . . . ?
N2 Co1 S1 C1 111.97(13) . . . . ?
N1 Co1 S1 C1 15.15(7) . . . . ?
S2 Co1 S1 C1 -177.93(6) . . . . ?
N3 Co1 S2 C9 83.79(8) . . . . ?
N2 Co1 S2 C9 -11.41(7) . . . . ?
N1 Co1 S2 C9 -114.10(16) . . . . ?
S1 Co1 S2 C9 -172.90(6) . . . . ?
N3 Co1 N1 C6 -178.29(11) . . . . ?
N2 Co1 N1 C6 -82.37(11) . . . . ?
S2 Co1 N1 C6 19.2(2) . . . . ?
S1 Co1 N1 C6 77.97(10) . . . . ?
N3 Co1 N1 C3 -53.49(11) . . . . ?
N2 Co1 N1 C3 42.44(11) . . . . ?
S2 Co1 N1 C3 144.03(13) . . . . ?
S1 Co1 N1 C3 -157.23(10) . . . . ?
N3 Co1 N1 C2 64.22(11) . . . . ?
N2 Co1 N1 C2 160.15(10) . . . . ?
S2 Co1 N1 C2 -98.26(17) . . . . ?
S1 Co1 N1 C2 -39.52(10) . . . . ?
N3 Co1 N2 C7 176.22(11) . . . . ?
N1 Co1 N2 C7 82.84(11) . . . . ?
S2 Co1 N2 C7 -82.16(11) . . . . ?
S1 Co1 N2 C7 -12.3(2) . . . . ?
N3 Co1 N2 C5 51.95(11) . . . . ?
N1 Co1 N2 C5 -41.43(11) . . . . ?
S2 Co1 N2 C5 153.57(10) . . . . ?
S1 Co1 N2 C5 -136.60(11) . . . . ?
N3 Co1 N2 C8 -65.96(11) . . . . ?
N1 Co1 N2 C8 -159.34(10) . . . . ?
S2 Co1 N2 C8 35.66(10) . . . . ?
S1 Co1 N2 C8 105.48(14) . . . . ?
N2 Co1 N3 O1A 73(2) . . . . ?
N1 Co1 N3 O1A 169(2) . . . . ?
S2 Co1 N3 O1A -16(2) . . . . ?
S1 Co1 N3 O1A -104(2) . . . . ?
N2 Co1 N3 O1B 109(3) . . . . ?
N1 Co1 N3 O1B -155(3) . . . . ?
S2 Co1 N3 O1B 20(3) . . . . ?
S1 Co1 N3 O1B -69(3) . . . . ?
Co1 S1 C1 C2 10.32(13) . . . . ?
C6 N1 C2 C1 -62.39(17) . . . . ?
C3 N1 C2 C1 179.04(13) . . . . ?
Co1 N1 C2 C1 57.29(15) . . . . ?
S1 C1 C2 N1 -43.61(17) . . . . ?
C6 N1 C3 C4 67.90(17) . . . . ?
C2 N1 C3 C4 -174.73(13) . . . . ?
Co1 N1 C3 C4 -57.70(16) . . . . ?
N1 C3 C4 C5 66.96(19) . . . . ?
C7 N2 C5 C4 -68.24(17) . . . . ?
C8 N2 C5 C4 175.09(14) . . . . ?
Co1 N2 C5 C4 56.62(16) . . . . ?
C3 C4 C5 N2 -66.48(19) . . . . ?
C7 N2 C8 C9 65.37(18) . . . . ?
C5 N2 C8 C9 -176.69(14) . . . . ?
Co1 N2 C8 C9 -54.37(16) . . . . ?
N2 C8 C9 S2 43.82(17) . . . . ?
Co1 S2 C9 C8 -13.60(13) . . . . ?
